data_4349252
loop_
_publ_author_name
'Song, Jeong Hwa'
'Kim, Yeonga'
'Lim, Kwang Soo'
'Kang, Dong Won'
'Lee, Woo Ram'
'Hong, Chang Seop'

_publ_section_title
;
 Phase Transformation, Exceptional Quenching Efficiency, and
 Discriminative Recognition of Nitroaromatic Analytes in Hydrophobic,
 Nonporous Zn(II) Coordination Frameworks.
;
_journal_issue 1
_journal_name_full 'Inorganic chemistry'
_journal_page_first 305
_journal_page_last 312
_journal_paper_doi 10.1021/acs.inorgchem.6b02178
_journal_volume 56
_journal_year 2017
_chemical_formula_sum 'C30 H28 N2 O6 Zn'
_chemical_formula_weight 577.91
_space_group_IT_number 19
_space_group_name_Hall 'P 2ac 2ab'
_space_group_name_H-M_alt 'P 21 21 21'
_symmetry_cell_setting orthorhombic
_symmetry_space_group_name_H-M 'P 21 21 21'
_atom_sites_solution_hydrogens geom
_atom_sites_solution_primary direct
_atom_sites_solution_secondary difmap
_audit_creation_method SHELXL-97
_cell_angle_alpha 90.00
_cell_angle_beta 90.00
_cell_angle_gamma 90.00
_cell_formula_units_Z 4
_cell_length_a 6.246(2)
_cell_length_b 16.761(6)
_cell_length_c 24.627(9)
_cell_measurement_reflns_used 13500
_cell_measurement_temperature 100(2)
_cell_measurement_theta_max 21.591
_cell_measurement_theta_min 2.560
_cell_volume 2578.2(16)
_computing_cell_refinement 'Bruker SMART APEXll'
_computing_data_collection 'Bruker SMART APEXll'
_computing_data_reduction 'Bruker SAINT'
_computing_molecular_graphics WingX
_computing_publication_material WingX
_computing_structure_refinement 'SHELXL-97 (Sheldrick, 1997)'
_computing_structure_solution SHELXTL
_diffrn_ambient_temperature 100(2)
_diffrn_measured_fraction_theta_full 0.965
_diffrn_measured_fraction_theta_max 0.965
_diffrn_measurement_device_type 'CCD area detector'
_diffrn_measurement_method 'omega,phi scan'
_diffrn_radiation_monochromator graphite
_diffrn_radiation_source 'fine-focus sealed tube'
_diffrn_radiation_type MoK\a
_diffrn_radiation_wavelength 0.71073
_diffrn_reflns_av_R_equivalents 0.0827
_diffrn_reflns_av_sigmaI/netI 0.1475
_diffrn_reflns_limit_h_max 8
_diffrn_reflns_limit_h_min -4
_diffrn_reflns_limit_k_max 15
_diffrn_reflns_limit_k_min -21
_diffrn_reflns_limit_l_max 25
_diffrn_reflns_limit_l_min -33
_diffrn_reflns_number 12690
_diffrn_reflns_theta_full 28.38
_diffrn_reflns_theta_max 28.38
_diffrn_reflns_theta_min 1.47
_exptl_absorpt_coefficient_mu 1.002
_exptl_absorpt_correction_T_max 0.9241
_exptl_absorpt_correction_T_min 0.8643
_exptl_absorpt_correction_type multi-scan
_exptl_absorpt_process_details SADABS
_exptl_crystal_colour colorless
_exptl_crystal_density_diffrn 1.489
_exptl_crystal_density_method 'not measured'
_exptl_crystal_description plate
_exptl_crystal_F_000 1200
_exptl_crystal_size_max 0.15
_exptl_crystal_size_mid 0.13
_exptl_crystal_size_min 0.08
_refine_diff_density_max 0.650
_refine_diff_density_min -0.756
_refine_diff_density_rms 0.212
_refine_ls_abs_structure_details 'Flack H D (1983), Acta Cryst. A39, 876-881'
_refine_ls_abs_structure_Flack 0.71(2)
_refine_ls_extinction_method none
_refine_ls_goodness_of_fit_ref 0.948
_refine_ls_hydrogen_treatment constr
_refine_ls_matrix_type full
_refine_ls_number_parameters 354
_refine_ls_number_reflns 5835
_refine_ls_number_restraints 0
_refine_ls_restrained_S_all 0.948
_refine_ls_R_factor_all 0.1078
_refine_ls_R_factor_gt 0.0661
_refine_ls_shift/su_max 0.001
_refine_ls_shift/su_mean 0.000
_refine_ls_structure_factor_coef Fsqd
_refine_ls_weighting_details 'calc w=1/[\s^2^(Fo^2^)+(0.0774P)^2^+0.0000P] where P=(Fo^2^+2Fc^2^)/3'
_refine_ls_weighting_scheme calc
_refine_ls_wR_factor_gt 0.1392
_refine_ls_wR_factor_ref 0.1670
_reflns_number_gt 3782
_reflns_number_total 5835
_reflns_threshold_expression >2sigma(I)
_cod_data_source_file ic6b02178_si_002.cif
_cod_data_source_block complex2
_cod_depositor_comments
;
The following automatic conversions were performed:

data item '_exptl_absorpt_correction_type' value 'MULTI-SCAN' was
changed to 'multi-scan' in accordance with the
/home/saulius/struct/COD-crude-data/automatic-downloads/DataCite-retrospective/ACS/depositions/lib/dictionaries/cif_core.dic
dictionary named 'cif_core.dic' version 2.4.2 last updated on
2011-04-26.

Automatic conversion script
Id: cif_fix_values 6909 2019-04-08 15:41:33Z antanas 
;
_cod_original_cell_volume 2578.0(17)
_cod_original_sg_symbol_H-M P2(1)2(1)2(1)
_cod_database_code 4349252

loop_
_symmetry_equiv_pos_as_xyz
'x, y, z'
'-x+1/2, -y, z+1/2'
'-x, y+1/2, -z+1/2'
'x+1/2, -y+1/2, -z'

loop_
_atom_site_label
_atom_site_type_symbol
_atom_site_fract_x
_atom_site_fract_y
_atom_site_fract_z
_atom_site_U_iso_or_equiv
_atom_site_adp_type
_atom_site_occupancy
_atom_site_symmetry_multiplicity
_atom_site_calc_flag
_atom_site_refinement_flags
Zn1 Zn 0.58659(9) 0.08937(4) 0.24185(3) 0.01761(19) Uani 1 1 d .
O1 O 0.7962(6) 0.0827(3) 0.18431(16) 0.0240(10) Uani 1 1 d .
O2 O 0.5080(6) 0.0933(3) 0.13222(17) 0.0245(10) Uani 1 1 d .
O3 O 0.6133(7) -0.0576(3) 0.0803(2) 0.0362(13) Uani 1 1 d .
O4 O 1.7350(7) 0.0445(3) -0.10669(19) 0.0301(12) Uani 1 1 d .
O5 O 1.6458(7) -0.1723(3) -0.18092(19) 0.0321(12) Uani 1 1 d .
O6 O 1.7723(7) -0.0502(3) -0.19394(19) 0.0300(11) Uani 1 1 d .
C1 C 0.7011(8) 0.0783(4) 0.1384(2) 0.0186(14) Uani 1 1 d .
C2 C 0.8355(9) 0.0528(4) 0.0920(3) 0.0194(14) Uani 1 1 d .
C3 C 0.7854(8) -0.0164(4) 0.0617(3) 0.0211(15) Uani 1 1 d .
C4 C 0.5574(10) -0.1302(4) 0.0530(3) 0.0276(16) Uani 1 1 d .
H4A H 0.6735 -0.1700 0.0567 0.033 Uiso 1 1 calc R
H4B H 0.5322 -0.1201 0.0139 0.033 Uiso 1 1 calc R
C5 C 0.3546(9) -0.1597(4) 0.0801(3) 0.0239(15) Uani 1 1 d .
H5A H 0.3873 -0.1746 0.1181 0.029 Uiso 1 1 calc R
H5B H 0.2483 -0.1159 0.0809 0.029 Uiso 1 1 calc R
C6 C 0.2584(11) -0.2304(4) 0.0516(3) 0.0356(18) Uani 1 1 d .
H6A H 0.2130 -0.2147 0.0150 0.053 Uiso 1 1 calc R
H6B H 0.1342 -0.2496 0.0721 0.053 Uiso 1 1 calc R
H6C H 0.3652 -0.2731 0.0490 0.053 Uiso 1 1 calc R
C7 C 0.9143(10) -0.0397(4) 0.0189(3) 0.0252(14) Uani 1 1 d .
H7 H 0.8798 -0.0863 -0.0011 0.030 Uiso 1 1 calc R
C8 C 1.0970(9) 0.0054(3) 0.0049(2) 0.0199(13) Uani 1 1 d .
C9 C 1.1455(9) 0.0713(4) 0.0358(3) 0.0291(17) Uani 1 1 d .
H9 H 1.2704 0.1013 0.0277 0.035 Uiso 1 1 calc R
C10 C 1.0181(9) 0.0942(5) 0.0779(3) 0.0306(16) Uani 1 1 d .
H10 H 1.0563 0.1402 0.0982 0.037 Uiso 1 1 calc R
C11 C 1.2355(9) -0.0214(4) -0.0407(3) 0.0201(14) Uani 1 1 d .
C12 C 1.4184(10) 0.0220(4) -0.0528(3) 0.0261(15) Uani 1 1 d .
H12 H 1.4502 0.0680 -0.0318 0.031 Uiso 1 1 calc R
C13 C 1.5564(8) 0.0009(4) -0.0943(3) 0.0201(14) Uani 1 1 d .
C14 C 1.7637(10) 0.1181(4) -0.0790(3) 0.0307(17) Uani 1 1 d .
H14A H 1.7760 0.1086 -0.0395 0.037 Uiso 1 1 calc R
H14B H 1.6393 0.1534 -0.0855 0.037 Uiso 1 1 calc R
C15 C 1.9648(9) 0.1567(4) -0.1000(3) 0.0316(18) Uani 1 1 d .
H15A H 1.9455 0.1698 -0.1389 0.038 Uiso 1 1 calc R
H15B H 2.0847 0.1183 -0.0972 0.038 Uiso 1 1 calc R
C16 C 2.0220(11) 0.2320(4) -0.0693(3) 0.043(2) Uani 1 1 d .
H16A H 1.9023 0.2697 -0.0712 0.064 Uiso 1 1 calc R
H16B H 2.1496 0.2562 -0.0855 0.064 Uiso 1 1 calc R
H16C H 2.0511 0.2187 -0.0312 0.064 Uiso 1 1 calc R
C17 C 1.5192(8) -0.0701(4) -0.1239(3) 0.0220(15) Uani 1 1 d .
C18 C 1.3335(9) -0.1110(4) -0.1119(3) 0.0236(15) Uani 1 1 d .
H18 H 1.3013 -0.1576 -0.1323 0.028 Uiso 1 1 calc R
C19 C 1.1916(9) -0.0879(4) -0.0717(3) 0.0266(15) Uani 1 1 d .
H19 H 1.0645 -0.1177 -0.0655 0.032 Uiso 1 1 calc R
C20 C 1.6564(8) -0.1017(4) -0.1696(3) 0.0250(16) Uani 1 1 d .
N1 N 0.4012(7) 0.1887(3) 0.2439(2) 0.0178(10) Uani 1 1 d .
N2 N 0.3576(7) -0.0007(3) 0.2411(2) 0.0179(11) Uani 1 1 d .
C21 C 0.4458(9) 0.2541(3) 0.2735(2) 0.0192(14) Uani 1 1 d .
H21 H 0.5760 0.2562 0.2934 0.023 Uiso 1 1 calc R
C22 C 0.3068(8) 0.3186(4) 0.2757(3) 0.0193(14) Uani 1 1 d .
H22 H 0.3427 0.3644 0.2966 0.023 Uiso 1 1 calc R
C23 C 0.1143(7) 0.3160(3) 0.2472(2) 0.0170(13) Uani 1 1 d .
C24 C 0.0739(10) 0.2483(3) 0.2162(2) 0.0208(13) Uani 1 1 d .
H24 H -0.0543 0.2446 0.1956 0.025 Uiso 1 1 calc R
C25 C 0.2171(9) 0.1877(4) 0.2155(3) 0.0236(15) Uani 1 1 d .
H25 H 0.1862 0.1422 0.1938 0.028 Uiso 1 1 calc R
C26 C 0.3173(9) -0.0376(4) 0.2880(3) 0.0245(15) Uani 1 1 d .
H26 H 0.3982 -0.0230 0.3191 0.029 Uiso 1 1 calc R
C27 C 0.1639(8) -0.0956(4) 0.2932(2) 0.0215(14) Uani 1 1 d .
H27 H 0.1407 -0.1202 0.3275 0.026 Uiso 1 1 calc R
C28 C 0.0437(7) -0.1184(3) 0.2491(3) 0.0202(14) Uani 1 1 d .
C29 C 0.0850(9) -0.0806(4) 0.1998(2) 0.0192(13) Uani 1 1 d .
H29 H 0.0064 -0.0944 0.1681 0.023 Uiso 1 1 calc R
C30 C 0.2427(10) -0.0226(4) 0.1978(3) 0.0242(16) Uani 1 1 d .
H30 H 0.2706 0.0028 0.1641 0.029 Uiso 1 1 calc R

loop_
_atom_site_aniso_label
_atom_site_aniso_U_11
_atom_site_aniso_U_22
_atom_site_aniso_U_33
_atom_site_aniso_U_23
_atom_site_aniso_U_13
_atom_site_aniso_U_12
Zn1 0.0139(3) 0.0148(4) 0.0241(4) -0.0008(3) -0.0011(3) 0.0003(3)
O1 0.023(2) 0.028(3) 0.020(2) -0.008(2) 0.0005(17) 0.002(2)
O2 0.0191(18) 0.025(3) 0.029(3) -0.003(2) 0.0000(17) -0.001(2)
O3 0.033(3) 0.024(3) 0.052(3) -0.018(2) 0.022(2) -0.019(2)
O4 0.025(2) 0.025(3) 0.041(3) -0.010(2) 0.013(2) -0.009(2)
O5 0.038(3) 0.023(3) 0.036(3) -0.008(2) 0.012(2) -0.002(2)
O6 0.028(2) 0.030(3) 0.033(3) -0.001(2) 0.015(2) -0.004(2)
C1 0.020(3) 0.013(4) 0.023(3) -0.003(3) 0.000(2) -0.001(3)
C2 0.018(3) 0.020(4) 0.020(4) -0.001(3) 0.002(2) 0.000(2)
C3 0.012(3) 0.023(4) 0.029(4) 0.001(3) 0.004(2) -0.001(2)
C4 0.028(3) 0.017(4) 0.038(4) -0.008(3) 0.008(3) -0.003(3)
C5 0.023(3) 0.028(4) 0.020(4) -0.001(3) 0.005(3) -0.008(3)
C6 0.028(3) 0.022(4) 0.056(5) 0.004(4) 0.000(3) -0.007(3)
C7 0.024(3) 0.013(3) 0.039(4) -0.004(3) 0.006(3) -0.008(3)
C8 0.019(3) 0.017(3) 0.024(3) 0.001(3) 0.002(3) 0.002(3)
C9 0.024(3) 0.031(5) 0.032(4) -0.010(3) 0.011(3) -0.012(3)
C10 0.028(3) 0.034(4) 0.030(4) -0.010(4) 0.004(3) -0.010(3)
C11 0.022(3) 0.017(4) 0.021(4) 0.008(3) 0.006(3) -0.001(3)
C12 0.022(3) 0.022(4) 0.035(4) -0.002(3) 0.004(3) -0.006(3)
C13 0.016(3) 0.016(3) 0.028(4) 0.001(3) 0.006(3) -0.003(2)
C14 0.024(3) 0.024(4) 0.043(5) -0.004(3) 0.007(3) -0.001(3)
C15 0.023(3) 0.030(4) 0.042(5) 0.008(4) 0.000(3) 0.000(3)
C16 0.039(4) 0.019(4) 0.070(6) 0.002(4) 0.000(4) -0.007(3)
C17 0.018(3) 0.025(4) 0.023(4) 0.007(3) 0.003(2) -0.003(2)
C18 0.024(3) 0.020(4) 0.027(4) -0.001(3) 0.002(3) -0.004(3)
C19 0.022(3) 0.026(4) 0.032(4) -0.004(4) 0.008(3) -0.007(3)
C20 0.013(3) 0.032(5) 0.030(4) -0.002(3) -0.003(2) 0.002(3)
N1 0.020(2) 0.014(2) 0.020(3) -0.001(2) 0.008(3) 0.005(2)
N2 0.020(2) 0.014(3) 0.020(3) -0.001(3) -0.001(2) -0.0025(18)
C21 0.016(3) 0.012(3) 0.029(4) -0.001(3) -0.003(2) 0.000(2)
C22 0.019(3) 0.013(3) 0.026(4) -0.001(3) -0.001(2) -0.003(2)
C23 0.015(2) 0.016(3) 0.021(3) 0.003(3) 0.005(3) -0.003(2)
C24 0.015(3) 0.019(3) 0.028(3) -0.003(3) 0.001(3) -0.003(3)
C25 0.022(3) 0.021(4) 0.027(4) -0.010(3) -0.006(3) -0.004(3)
C26 0.025(3) 0.024(4) 0.025(4) -0.001(3) 0.000(3) 0.002(3)
C27 0.023(3) 0.027(4) 0.014(3) 0.001(3) 0.002(2) -0.002(3)
C28 0.015(2) 0.016(3) 0.030(4) 0.001(3) 0.003(2) 0.0039(19)
C29 0.018(2) 0.020(3) 0.020(3) 0.002(3) -0.003(3) -0.005(3)
C30 0.021(3) 0.025(4) 0.027(4) 0.002(3) 0.002(3) -0.001(3)

loop_
_atom_type_symbol
_atom_type_description
_atom_type_scat_dispersion_real
_atom_type_scat_dispersion_imag
_atom_type_scat_source
C C 0.0033 0.0016 'International Tables Vol C Tables 4.2.6.8 and 6.1.1.4'
H H 0.0000 0.0000 'International Tables Vol C Tables 4.2.6.8 and 6.1.1.4'
N N 0.0061 0.0033 'International Tables Vol C Tables 4.2.6.8 and 6.1.1.4'
O O 0.0106 0.0060 'International Tables Vol C Tables 4.2.6.8 and 6.1.1.4'
Zn Zn 0.2839 1.4301 'International Tables Vol C Tables 4.2.6.8 and 6.1.1.4'

loop_
_geom_angle_atom_site_label_1
_geom_angle_atom_site_label_2
_geom_angle_atom_site_label_3
_geom_angle
_geom_angle_site_symmetry_1
_geom_angle_site_symmetry_3
O6 Zn1 O1 105.82(18) 2_755 .
O6 Zn1 N1 121.4(2) 2_755 .
O1 Zn1 N1 116.86(19) . .
O6 Zn1 N2 94.25(19) 2_755 .
O1 Zn1 N2 114.70(19) . .
N1 Zn1 N2 101.76(18) . .
C1 O1 Zn1 109.7(3) . .
C3 O3 C4 117.8(5) . .
C13 O4 C14 117.4(5) . .
C20 O6 Zn1 114.5(4) . 2_754
O2 C1 O1 123.1(6) . .
O2 C1 C2 121.0(5) . .
O1 C1 C2 115.8(5) . .
C10 C2 C3 117.6(6) . .
C10 C2 C1 121.2(6) . .
C3 C2 C1 121.2(5) . .
O3 C3 C7 125.2(6) . .
O3 C3 C2 114.5(5) . .
C7 C3 C2 120.3(5) . .
O3 C4 C5 105.9(5) . .
C6 C5 C4 112.7(6) . .
C3 C7 C8 120.5(6) . .
C9 C8 C7 118.1(5) . .
C9 C8 C11 122.2(5) . .
C7 C8 C11 119.6(5) . .
C10 C9 C8 121.3(6) . .
C9 C10 C2 122.2(7) . .
C19 C11 C12 118.0(6) . .
C19 C11 C8 123.1(5) . .
C12 C11 C8 118.9(6) . .
C13 C12 C11 122.6(6) . .
O4 C13 C12 122.5(6) . .
O4 C13 C17 117.9(5) . .
C12 C13 C17 119.5(5) . .
O4 C14 C15 108.3(6) . .
C14 C15 C16 112.5(6) . .
C18 C17 C13 116.5(6) . .
C18 C17 C20 117.5(6) . .
C13 C17 C20 125.8(5) . .
C17 C18 C19 123.5(6) . .
C11 C19 C18 119.7(6) . .
O5 C20 O6 125.5(6) . .
O5 C20 C17 118.7(6) . .
O6 C20 C17 115.8(6) . .
C21 N1 C25 118.0(5) . .
C21 N1 Zn1 124.3(4) . .
C25 N1 Zn1 117.6(4) . .
C26 N2 C30 117.5(5) . .
C26 N2 Zn1 117.3(4) . .
C30 N2 Zn1 125.1(4) . .
N1 C21 C22 121.8(5) . .
C21 C22 C23 119.7(6) . .
C24 C23 C22 117.4(5) . .
C24 C23 C28 121.3(5) . 3
C22 C23 C28 121.3(5) . 3
C25 C24 C23 120.0(6) . .
N1 C25 C24 123.2(6) . .
N2 C26 C27 122.8(6) . .
C26 C27 C28 120.3(6) . .
C27 C28 C29 117.5(5) . .
C27 C28 C23 121.5(6) . 3_545
C29 C28 C23 120.9(5) . 3_545
C30 C29 C28 118.7(5) . .
N2 C30 C29 123.1(6) . .

loop_
_geom_bond_atom_site_label_1
_geom_bond_atom_site_label_2
_geom_bond_distance
_geom_bond_site_symmetry_2
Zn1 O6 1.926(4) 2_755
Zn1 O1 1.932(4) .
Zn1 N1 2.029(4) .
Zn1 N2 2.080(4) .
O1 C1 1.280(7) .
O2 C1 1.241(6) .
O3 C3 1.357(7) .
O3 C4 1.433(7) .
O4 C13 1.367(6) .
O4 C14 1.420(8) .
O5 C20 1.218(8) .
O6 C20 1.275(8) .
O6 Zn1 1.926(4) 2_754
C1 C2 1.481(8) .
C2 C10 1.379(8) .
C2 C3 1.415(9) .
C3 C7 1.381(8) .
C4 C5 1.515(8) .
C5 C6 1.503(9) .
C7 C8 1.412(8) .
C8 C9 1.375(8) .
C8 C11 1.487(8) .
C9 C10 1.361(9) .
C11 C19 1.379(9) .
C11 C12 1.386(8) .
C12 C13 1.383(8) .
C13 C17 1.415(8) .
C14 C15 1.505(8) .
C15 C16 1.515(9) .
C17 C18 1.380(8) .
C17 C20 1.510(8) .
C18 C19 1.384(8) .
N1 C21 1.345(7) .
N1 C25 1.346(7) .
N2 C26 1.333(8) .
N2 C30 1.337(8) .
C21 C22 1.388(8) .
C22 C23 1.393(7) .
C23 C24 1.390(8) .
C23 C28 1.481(7) 3
C24 C25 1.354(8) .
C26 C27 1.371(8) .
C27 C28 1.374(8) .
C28 C29 1.394(8) .
C28 C23 1.481(7) 3_545
C29 C30 1.384(8) .
